data_2205723
loop_
_publ_author_name
'Jian-Rong Su'
'Li Zhang'
'Duan-Jun Xu'

_publ_section_title
;Aqua(4-hydroxybenzoato-\k<i>O</i>)bis(1,10-phenanthroline-\k^2^<i>N</i>,<i>N</i>')manganese(II)
 4-hydroxybenzoate monohydrate
;
_journal_issue 5
_journal_name_full 'Acta Crystallographica Section E'
_journal_page_first m939
_journal_page_last m941
_journal_paper_doi 10.1107/S1600536805011694
_journal_volume 61
_journal_year 2005
_chemical_formula_iupac '[Mn (C7 H5 O3) (C12 H8 N2)2 (H2 O)] (C7 H5 O3), H2 O'
_chemical_formula_moiety 'C31 H23 Mn N4 O4 1+, C7 H5 O3 1-, H2 O'
_chemical_formula_sum 'C38 H30 Mn N4 O8'
_chemical_formula_weight 725.60
_chemical_name_systematic
;
 ?
;
_space_group_IT_number 14
_symmetry_cell_setting monoclinic
_symmetry_space_group_name_Hall '-P 2yn'
_symmetry_space_group_name_H-M 'P 1 21/n 1'
_atom_sites_solution_hydrogens geom
_atom_sites_solution_primary direct
_atom_sites_solution_secondary difmap
_audit_creation_method SHELXL-97
_cell_angle_alpha 90.00
_cell_angle_beta 103.495(7)
_cell_angle_gamma 90.00
_cell_formula_units_Z 4
_cell_length_a 8.4429(2)
_cell_length_b 24.1805(6)
_cell_length_c 17.0825(4)
_cell_measurement_reflns_used 10848
_cell_measurement_temperature 295(3)
_cell_measurement_theta_max 24.6
_cell_measurement_theta_min 2.6
_cell_volume 3391.17(17)
_computing_cell_refinement PROCESS-AUTO
_computing_data_collection 'PROCESS-AUTO (Rigaku Corporation, 1998)'
_computing_data_reduction 'CrystalStructure (Rigaku/MSC & Rigaku Corporation, 2002)'
_computing_molecular_graphics 'ORTEP-3 (Farrugia, 1997)'
_computing_publication_material 'WinGX (Farrugia, 1999)'
_computing_structure_refinement 'SHELXL97 (Sheldrick, 1997)'
_computing_structure_solution 'SIR92 (Altomare <i>et al.</i>, 1993)'
_diffrn_ambient_temperature 295(3)
_diffrn_detector_area_resol_mean 10.0
_diffrn_measured_fraction_theta_full 0.96
_diffrn_measured_fraction_theta_max 0.96
_diffrn_measurement_device_type 'Rigaku R-AXIS RAPID'
_diffrn_measurement_method \w
_diffrn_radiation_monochromator graphite
_diffrn_radiation_source 'fine-focus sealed tube'
_diffrn_radiation_type MoK\a
_diffrn_radiation_wavelength 0.71069
_diffrn_reflns_av_R_equivalents 0.057
_diffrn_reflns_av_sigmaI/netI 0.051
_diffrn_reflns_limit_h_max 10
_diffrn_reflns_limit_h_min -9
_diffrn_reflns_limit_k_max 28
_diffrn_reflns_limit_k_min -27
_diffrn_reflns_limit_l_max 20
_diffrn_reflns_limit_l_min -20
_diffrn_reflns_number 22265
_diffrn_reflns_theta_full 25.0
_diffrn_reflns_theta_max 25.0
_diffrn_reflns_theta_min 1.5
_diffrn_standards_number 0
_exptl_absorpt_coefficient_mu 0.45
_exptl_absorpt_correction_T_max 0.979
_exptl_absorpt_correction_T_min 0.916
_exptl_absorpt_correction_type multi-scan
_exptl_absorpt_process_details '(ABSCOR; Higashi, 1995)'
_exptl_crystal_colour yellow
_exptl_crystal_density_diffrn 1.421
_exptl_crystal_density_method 'not measured'
_exptl_crystal_description platelet
_exptl_crystal_F_000 1500
_exptl_crystal_size_max 0.20
_exptl_crystal_size_mid 0.20
_exptl_crystal_size_min 0.05
_refine_diff_density_max 0.17
_refine_diff_density_min -0.28
_refine_ls_extinction_method none
_refine_ls_goodness_of_fit_ref 1.03
_refine_ls_hydrogen_treatment constr
_refine_ls_matrix_type full
_refine_ls_number_parameters 460
_refine_ls_number_reflns 5716
_refine_ls_number_restraints 0
_refine_ls_restrained_S_all 1.03
_refine_ls_R_factor_all 0.085
_refine_ls_R_factor_gt 0.046
_refine_ls_shift/su_max 0.001
_refine_ls_shift/su_mean <0.001
_refine_ls_structure_factor_coef Fsqd
_refine_ls_weighting_details 'calc w=1/[\s^2^(Fo^2^)+(0.0343P)^2^+2.0463P] where P=(Fo^2^+2Fc^2^)/3'
_refine_ls_weighting_scheme calc
_refine_ls_wR_factor_gt 0.077
_refine_ls_wR_factor_ref 0.088
_reflns_number_gt 3936
_reflns_number_total 5716
_reflns_threshold_expression I>2\s(I)
_cod_data_source_file hb6182.cif
_cod_data_source_block I
_cod_depositor_comments
;
The following automatic conversions were performed:
'_symmetry_cell_setting' value 'Monoclinic' changed to 'monoclinic'
according to '/home/saulius/struct/CIF-dictionaries/cif_core.dic'
dictionary named 'cif_core.dic' version 2.4.1 from 2010-06-29.

Automatic conversion script
Id: cif_fix_enum 1527 2010-12-29 10:47:43Z saulius 

The following automatic conversions were performed:

'_symmetry_cell_setting' value 'Monoclinic' changed to 'monoclinic'
according to /home/saulius/struct/CIF-dictionaries/cif_core.dic
dictionary named 'cif_core.dic' version 2.4.1 from 2010-06-29.

Automatic conversion script
Id: cif_fix_values 1715 2011-07-08 13:25:40Z adriana 
;
_cod_original_sg_symbol_H-M 'P 21/n'
_cod_database_code 2205723
_cod_database_fobs_code 2205723

loop_
_symmetry_equiv_pos_as_xyz
'x, y, z'
'-x+1/2, y+1/2, -z+1/2'
'-x, -y, -z'
'x-1/2, -y-1/2, z-1/2'

loop_
_atom_site_label
_atom_site_fract_x
_atom_site_fract_y
_atom_site_fract_z
_atom_site_U_iso_or_equiv
_atom_site_adp_type
_atom_site_calc_flag
_atom_site_refinement_flags
_atom_site_occupancy
_atom_site_type_symbol
Mn 0.56565(5) 0.515174(17) 0.26354(2) 0.03630(12) Uani d . 1 Mn
O1 0.3644(2) 0.57001(8) 0.21977(12) 0.0551(6) Uani d . 1 O
H2 0.2615 0.5521 0.2015 0.080 Uiso d R 1 H
H1 0.3602 0.6044 0.1960 0.080 Uiso d R 1 H
O1W 0.3859(3) 0.66856(9) 0.15367(16) 0.0849(8) Uani d . 1 O
H1A 0.3544 0.6886 0.1060 0.080 Uiso d R 1 H
H1B 0.4413 0.6882 0.2025 0.080 Uiso d R 1 H
O31 0.3935(2) 0.45113(7) 0.25506(11) 0.0432(5) Uani d . 1 O
O32 0.1597(2) 0.48725(8) 0.18525(13) 0.0555(5) Uani d . 1 O
O33 -0.0393(2) 0.23500(8) 0.19446(13) 0.0623(6) Uani d . 1 O
H33 -0.1389 0.2401 0.1601 0.080 Uiso d R 1 H
O41 0.3231(2) 0.77098(10) -0.09951(15) 0.0730(7) Uani d . 1 O
O42 0.2927(2) 0.73574(10) 0.01651(14) 0.0670(7) Uani d . 1 O
O43 1.0606(2) 0.76340(9) 0.08896(14) 0.0644(6) Uani d . 1 O
H43 1.1028 0.7571 0.0419 0.080 Uiso d R 1 H
N1 0.6285(3) 0.48399(10) 0.14823(13) 0.0435(6) Uani d . 1 N
N2 0.7448(3) 0.57659(9) 0.23314(13) 0.0400(6) Uani d . 1 N
N3 0.7569(2) 0.46291(8) 0.34584(13) 0.0364(5) Uani d . 1 N
N4 0.5930(2) 0.54837(9) 0.39067(13) 0.0365(5) Uani d . 1 N
C1 0.5707(3) 0.43923(13) 0.10690(19) 0.0543(8) Uani d . 1 C
H4 0.5055 0.4152 0.1281 0.065 Uiso calc R 1 H
C2 0.6040(4) 0.42659(15) 0.0321(2) 0.0623(10) Uani d . 1 C
H7 0.5623 0.3946 0.0046 0.075 Uiso calc R 1 H
C3 0.6981(4) 0.46178(16) 0.0004(2) 0.0650(10) Uani d . 1 C
H3 0.7190 0.4542 -0.0496 0.078 Uiso calc R 1 H
C4 0.7635(3) 0.50901(14) 0.04206(17) 0.0513(8) Uani d . 1 C
C5 0.8648(4) 0.54778(16) 0.0132(2) 0.0668(10) Uani d . 1 C
H5 0.8869 0.5423 -0.0370 0.080 Uiso calc R 1 H
C6 0.9280(4) 0.59158(16) 0.0567(2) 0.0695(11) Uani d . 1 C
H6 0.9939 0.6158 0.0362 0.083 Uiso calc R 1 H
C7 0.8974(3) 0.60247(13) 0.13419(19) 0.0509(8) Uani d . 1 C
C8 0.9627(4) 0.64704(14) 0.1834(2) 0.0628(10) Uani d . 1 C
H8 1.0372 0.6705 0.1680 0.075 Uiso calc R 1 H
C9 0.9177(4) 0.65629(13) 0.2537(2) 0.0609(9) Uani d . 1 C
H9 0.9607 0.6859 0.2866 0.073 Uiso calc R 1 H
C10 0.8065(3) 0.62072(12) 0.27535(19) 0.0486(7) Uani d . 1 C
H10 0.7732 0.6283 0.3224 0.058 Uiso calc R 1 H
C11 0.7901(3) 0.56704(12) 0.16310(17) 0.0423(7) Uani d . 1 C
C12 0.7257(3) 0.51875(13) 0.11729(16) 0.0431(7) Uani d . 1 C
C13 0.8438(3) 0.42251(12) 0.32378(19) 0.0476(8) Uani d . 1 C
H13 0.8329 0.4163 0.2691 0.057 Uiso calc R 1 H
C14 0.9496(4) 0.38925(12) 0.3778(2) 0.0541(8) Uani d . 1 C
H14 1.0103 0.3621 0.3596 0.065 Uiso calc R 1 H
C15 0.9635(3) 0.39682(12) 0.4580(2) 0.0532(8) Uani d . 1 C
H15 1.0316 0.3739 0.4949 0.064 Uiso calc R 1 H
C16 0.8756(3) 0.43899(11) 0.48532(18) 0.0411(7) Uani d . 1 C
C17 0.8833(3) 0.45068(13) 0.56804(18) 0.0513(8) Uani d . 1 C
H17 0.9472 0.4285 0.6075 0.062 Uiso calc R 1 H
C18 0.8005(3) 0.49297(13) 0.59015(17) 0.0507(8) Uani d . 1 C
H18 0.8084 0.4996 0.6446 0.061 Uiso calc R 1 H
C19 0.7009(3) 0.52787(11) 0.53175(16) 0.0380(7) Uani d . 1 C
C20 0.6162(3) 0.57362(13) 0.55223(19) 0.0502(8) Uani d . 1 C
H20 0.6221 0.5821 0.6059 0.060 Uiso calc R 1 H
C21 0.5253(4) 0.60530(13) 0.49247(19) 0.0513(8) Uani d . 1 C
H21 0.4701 0.6361 0.5050 0.062 Uiso calc R 1 H
C22 0.5156(3) 0.59133(12) 0.41277(18) 0.0455(7) Uani d . 1 C
H22 0.4516 0.6132 0.3728 0.055 Uiso calc R 1 H
C23 0.6870(3) 0.51709(11) 0.45030(15) 0.0326(6) Uani d . 1 C
C24 0.7743(3) 0.47154(10) 0.42582(16) 0.0329(6) Uani d . 1 C
C31 0.2453(3) 0.44722(11) 0.21614(16) 0.0383(6) Uani d . 1 C
C32 0.1717(3) 0.39085(10) 0.20897(15) 0.0337(6) Uani d . 1 C
C33 0.2557(3) 0.34556(11) 0.24790(16) 0.0405(7) Uani d . 1 C
H32 0.3620 0.3501 0.2778 0.049 Uiso calc R 1 H
C34 0.1843(3) 0.29402(11) 0.24305(17) 0.0464(7) Uani d . 1 C
H34 0.2422 0.2642 0.2698 0.056 Uiso calc R 1 H
C35 0.0261(3) 0.28676(11) 0.19825(18) 0.0434(7) Uani d . 1 C
C36 -0.0589(3) 0.33150(11) 0.15809(17) 0.0429(7) Uani d . 1 C
H36 -0.1645 0.3269 0.1274 0.052 Uiso calc R 1 H
C37 0.0138(3) 0.38254(11) 0.16391(16) 0.0387(7) Uani d . 1 C
H37 -0.0440 0.4124 0.1370 0.046 Uiso calc R 1 H
C41 0.3772(3) 0.75315(12) -0.0302(2) 0.0517(8) Uani d . 1 C
C42 0.5599(3) 0.75291(11) 0.00125(19) 0.0429(7) Uani d . 1 C
C43 0.6629(3) 0.74894(13) -0.0511(2) 0.0540(8) Uani d . 1 C
H42 0.6187 0.7446 -0.1060 0.065 Uiso calc R 1 H
C44 0.8307(3) 0.75138(13) -0.0229(2) 0.0549(8) Uani d . 1 C
H44 0.8981 0.7475 -0.0585 0.066 Uiso calc R 1 H
C45 0.8969(3) 0.75948(12) 0.0570(2) 0.0459(7) Uani d . 1 C
C46 0.7965(3) 0.76391(11) 0.11065(19) 0.0482(7) Uani d . 1 C
H46 0.8411 0.7696 0.1652 0.058 Uiso calc R 1 H
C47 0.6300(3) 0.75980(11) 0.08211(19) 0.0452(7) Uani d . 1 C
H47 0.5633 0.7617 0.1183 0.054 Uiso calc R 1 H

loop_
_atom_site_aniso_label
_atom_site_aniso_U_11
_atom_site_aniso_U_22
_atom_site_aniso_U_33
_atom_site_aniso_U_12
_atom_site_aniso_U_13
_atom_site_aniso_U_23
Mn 0.0392(2) 0.0411(2) 0.0282(2) -0.0026(2) 0.00700(17) -0.0014(2)
O1 0.0494(11) 0.0422(12) 0.0649(16) -0.0025(9) -0.0047(10) 0.0131(10)
O1W 0.0990(18) 0.0554(14) 0.085(2) -0.0169(13) -0.0095(15) 0.0235(14)
O31 0.0382(11) 0.0467(11) 0.0403(12) -0.0061(9) 0.0002(9) 0.0004(9)
O32 0.0525(11) 0.0425(11) 0.0616(14) -0.0013(10) -0.0066(10) 0.0059(11)
O33 0.0522(12) 0.0437(12) 0.0747(17) -0.0083(10) -0.0180(11) 0.0124(11)
O41 0.0460(12) 0.0908(18) 0.0679(18) -0.0175(12) -0.0155(11) 0.0315(14)
O42 0.0389(12) 0.0879(17) 0.0714(18) -0.0036(11) 0.0072(12) 0.0169(14)
O43 0.0348(11) 0.0904(17) 0.0613(16) -0.0014(11) -0.0027(10) 0.0099(13)
N1 0.0446(13) 0.0508(14) 0.0335(14) 0.0016(12) 0.0058(11) -0.0033(13)
N2 0.0435(13) 0.0450(14) 0.0313(14) 0.0025(11) 0.0082(11) 0.0042(11)
N3 0.0368(12) 0.0386(13) 0.0342(14) -0.0001(10) 0.0092(10) -0.0057(11)
N4 0.0386(12) 0.0379(13) 0.0339(13) -0.0008(11) 0.0105(10) -0.0039(11)
C1 0.0484(18) 0.062(2) 0.049(2) 0.0085(16) 0.0033(15) -0.0112(17)
C2 0.060(2) 0.075(2) 0.042(2) 0.0212(19) -0.0089(16) -0.0229(18)
C3 0.063(2) 0.096(3) 0.0322(18) 0.031(2) 0.0038(16) -0.009(2)
C4 0.0492(17) 0.076(2) 0.0264(15) 0.0276(17) 0.0040(13) 0.0093(17)
C5 0.075(2) 0.089(3) 0.046(2) 0.031(2) 0.0347(19) 0.023(2)
C6 0.073(2) 0.078(3) 0.070(3) 0.027(2) 0.041(2) 0.030(2)
C7 0.0490(18) 0.056(2) 0.053(2) 0.0156(16) 0.0218(16) 0.0209(17)
C8 0.055(2) 0.053(2) 0.084(3) -0.0004(17) 0.024(2) 0.020(2)
C9 0.058(2) 0.0469(19) 0.077(3) -0.0079(16) 0.0154(19) 0.0035(18)
C10 0.0521(18) 0.0460(18) 0.0475(19) -0.0005(15) 0.0115(15) 0.0019(15)
C11 0.0420(15) 0.0488(17) 0.0355(17) 0.0125(14) 0.0081(13) 0.0115(14)
C12 0.0421(15) 0.0615(19) 0.0250(14) 0.0201(15) 0.0063(12) 0.0094(15)
C13 0.0513(17) 0.0475(18) 0.046(2) 0.0004(15) 0.0155(15) -0.0097(15)
C14 0.0551(19) 0.0441(18) 0.065(2) 0.0077(15) 0.0171(18) -0.0031(17)
C15 0.0447(17) 0.0416(18) 0.069(3) 0.0034(14) 0.0053(17) 0.0142(17)
C16 0.0358(14) 0.0394(16) 0.0470(19) -0.0047(13) 0.0074(13) 0.0073(14)
C17 0.0490(17) 0.065(2) 0.0349(19) -0.0063(16) 0.0001(14) 0.0146(16)
C18 0.0519(17) 0.071(2) 0.0277(16) -0.0114(16) 0.0066(14) -0.0005(15)
C19 0.0370(14) 0.0520(18) 0.0245(15) -0.0100(13) 0.0059(12) -0.0038(13)
C20 0.0567(19) 0.060(2) 0.0372(19) -0.0132(16) 0.0179(15) -0.0163(16)
C21 0.062(2) 0.0478(19) 0.047(2) 0.0002(15) 0.0200(17) -0.0150(16)
C22 0.0506(17) 0.0421(17) 0.0436(19) 0.0056(14) 0.0103(15) -0.0010(14)
C23 0.0336(13) 0.0366(14) 0.0279(14) -0.0091(13) 0.0074(11) -0.0010(13)
C24 0.0312(13) 0.0349(15) 0.0330(15) -0.0074(11) 0.0082(12) -0.0015(12)
C31 0.0443(16) 0.0468(17) 0.0242(15) -0.0006(14) 0.0088(12) 0.0016(13)
C32 0.0349(14) 0.0391(15) 0.0269(15) -0.0016(12) 0.0066(12) -0.0023(12)
C33 0.0340(14) 0.0465(17) 0.0352(16) 0.0008(13) -0.0035(12) -0.0027(13)
C34 0.0437(16) 0.0393(17) 0.0473(19) 0.0016(14) -0.0073(14) 0.0044(14)
C35 0.0405(16) 0.0389(16) 0.0463(19) -0.0024(13) 0.0010(14) 0.0020(14)
C36 0.0346(14) 0.0499(18) 0.0381(17) -0.0020(13) -0.0044(12) 0.0012(14)
C37 0.0391(15) 0.0380(16) 0.0373(17) 0.0058(13) 0.0056(13) 0.0053(13)
C41 0.0399(17) 0.0415(17) 0.069(3) -0.0069(14) 0.0026(17) 0.0032(17)
C42 0.0396(15) 0.0383(16) 0.0476(19) -0.0029(13) 0.0038(14) 0.0021(14)
C43 0.0458(17) 0.070(2) 0.0406(19) -0.0053(16) -0.0022(15) 0.0007(16)
C44 0.0413(17) 0.076(2) 0.047(2) -0.0021(16) 0.0098(15) 0.0022(17)
C45 0.0351(16) 0.0448(17) 0.052(2) -0.0012(13) -0.0009(14) 0.0095(15)
C46 0.0486(18) 0.0500(18) 0.0409(19) -0.0012(14) 0.0003(15) -0.0009(15)
C47 0.0423(16) 0.0409(17) 0.053(2) 0.0009(13) 0.0119(15) 0.0019(15)

loop_
_atom_type_symbol
_atom_type_description
_atom_type_scat_dispersion_real
_atom_type_scat_dispersion_imag
_atom_type_scat_source
C C 0.0033 0.0000 'International Tables Vol C Tables 4.2.6.8 and 6.1.1.4'
H H 0.0000 0.0000 'International Tables Vol C Tables 4.2.6.8 and 6.1.1.4'
N N 0.0061 0.0000 'International Tables Vol C Tables 4.2.6.8 and 6.1.1.4'
O O 0.0106 0.0000 'International Tables Vol C Tables 4.2.6.8 and 6.1.1.4'
Mn Mn 0.3368 0.0000 'International Tables Vol C Tables 4.2.6.8 and 6.1.1.4'

loop_
_geom_angle_atom_site_label_1
_geom_angle_atom_site_label_2
_geom_angle_atom_site_label_3
_geom_angle
_geom_angle_publ_flag
O1 Mn O31 87.31(7) y
O1 Mn N1 103.17(8) y
O1 Mn N2 91.81(8) y
O1 Mn N3 162.37(8) y
O1 Mn N4 90.58(8) y
O31 Mn N1 89.62(8) y
O31 Mn N2 162.49(8) y
O31 Mn N3 90.73(7) y
O31 Mn N4 103.87(7) y
N1 Mn N2 73.54(8) y
N1 Mn N3 94.34(8) y
N1 Mn N4 161.26(8) y
N2 Mn N3 95.22(7) y
N2 Mn N4 93.62(8) y
N3 Mn N4 72.87(8) y
Mn O1 H2 114.8 ?
Mn O1 H1 131.0 ?
H2 O1 H1 109.0 ?
H1A O1W H1B 118.4 ?
C31 O31 Mn 131.87(18) ?
C35 O33 H33 102.0 ?
C45 O43 H43 101.1 ?
C1 N1 C12 118.6(3) ?
C1 N1 Mn 126.8(2) ?
C12 N1 Mn 114.37(18) ?
C10 N2 C11 117.4(2) ?
C10 N2 Mn 127.05(19) ?
C11 N2 Mn 115.53(19) ?
C13 N3 C24 117.5(2) ?
C13 N3 Mn 126.57(19) ?
C24 N3 Mn 115.72(16) ?
C22 N4 C23 117.4(2) ?
C22 N4 Mn 126.88(19) ?
C23 N4 Mn 115.37(16) ?
N1 C1 C2 122.5(3) ?
N1 C1 H4 118.8 ?
C2 C1 H4 118.8 ?
C3 C2 C1 119.0(3) ?
C3 C2 H7 120.5 ?
C1 C2 H7 120.5 ?
C2 C3 C4 120.6(3) ?
C2 C3 H3 119.7 ?
C4 C3 H3 119.7 ?
C3 C4 C12 117.1(3) ?
C3 C4 C5 124.0(3) ?
C12 C4 C5 118.9(3) ?
C6 C5 C4 121.5(3) ?
C6 C5 H5 119.2 ?
C4 C5 H5 119.2 ?
C5 C6 C7 121.8(3) ?
C5 C6 H6 119.1 ?
C7 C6 H6 119.1 ?
C8 C7 C11 116.8(3) ?
C8 C7 C6 124.5(3) ?
C11 C7 C6 118.6(3) ?
C9 C8 C7 120.4(3) ?
C9 C8 H8 119.8 ?
C7 C8 H8 119.8 ?
C8 C9 C10 118.7(3) ?
C8 C9 H9 120.7 ?
C10 C9 H9 120.7 ?
N2 C10 C9 124.1(3) ?
N2 C10 H10 118.0 ?
C9 C10 H10 118.0 ?
N2 C11 C7 122.6(3) ?
N2 C11 C12 117.9(3) ?
C7 C11 C12 119.5(3) ?
N1 C12 C4 122.2(3) ?
N1 C12 C11 118.3(2) ?
C4 C12 C11 119.5(3) ?
N3 C13 C14 123.5(3) ?
N3 C13 H13 118.3 ?
C14 C13 H13 118.3 ?
C15 C14 C13 119.0(3) ?
C15 C14 H14 120.5 ?
C13 C14 H14 120.5 ?
C14 C15 C16 120.3(3) ?
C14 C15 H15 119.8 ?
C16 C15 H15 119.8 ?
C15 C16 C24 116.5(3) ?
C15 C16 C17 124.6(3) ?
C24 C16 C17 118.9(3) ?
C18 C17 C16 121.6(3) ?
C18 C17 H17 119.2 ?
C16 C17 H17 119.2 ?
C17 C18 C19 121.1(3) ?
C17 C18 H18 119.5 ?
C19 C18 H18 119.5 ?
C23 C19 C20 117.8(3) ?
C23 C19 C18 119.2(3) ?
C20 C19 C18 123.0(3) ?
C21 C20 C19 119.1(3) ?
C21 C20 H20 120.4 ?
C19 C20 H20 120.4 ?
C20 C21 C22 119.6(3) ?
C20 C21 H21 120.2 ?
C22 C21 H21 120.2 ?
N4 C22 C21 123.3(3) ?
N4 C22 H22 118.3 ?
C21 C22 H22 118.3 ?
N4 C23 C19 122.7(2) ?
N4 C23 C24 117.1(2) ?
C19 C23 C24 120.2(2) ?
N3 C24 C16 123.1(2) ?
N3 C24 C23 117.9(2) ?
C16 C24 C23 119.0(2) ?
O32 C31 O31 124.3(3) ?
O32 C31 C32 119.0(2) ?
O31 C31 C32 116.7(2) ?
C33 C32 C37 117.9(2) ?
C33 C32 C31 121.7(2) ?
C37 C32 C31 120.3(2) ?
C34 C33 C32 121.2(2) ?
C34 C33 H32 119.4 ?
C32 C33 H32 119.4 ?
C33 C34 C35 119.9(3) ?
C33 C34 H34 120.0 ?
C35 C34 H34 120.0 ?
O33 C35 C34 118.0(2) ?
O33 C35 C36 122.4(2) ?
C34 C35 C36 119.6(3) ?
C37 C36 C35 119.7(2) ?
C37 C36 H36 120.2 ?
C35 C36 H36 120.2 ?
C36 C37 C32 121.7(2) ?
C36 C37 H37 119.2 ?
C32 C37 H37 119.2 ?
O41 C41 O42 125.6(3) ?
O41 C41 C42 117.2(3) ?
O42 C41 C42 117.2(3) ?
C47 C42 C43 117.8(3) ?
C47 C42 C41 121.3(3) ?
C43 C42 C41 120.8(3) ?
C44 C43 C42 121.0(3) ?
C44 C43 H42 119.5 ?
C42 C43 H42 119.5 ?
C45 C44 C43 120.1(3) ?
C45 C44 H44 120.0 ?
C43 C44 H44 120.0 ?
C44 C45 O43 123.4(3) ?
C44 C45 C46 120.1(3) ?
O43 C45 C46 116.5(3) ?
C47 C46 C45 119.3(3) ?
C47 C46 H46 120.4 ?
C45 C46 H46 120.4 ?
C46 C47 C42 121.7(3) ?
C46 C47 H47 119.1 ?
C42 C47 H47 119.1 ?

loop_
_geom_bond_atom_site_label_1
_geom_bond_atom_site_label_2
_geom_bond_distance
_geom_bond_publ_flag
Mn O1 2.1471(19) y
Mn O31 2.1054(17) y
Mn N1 2.284(2) y
Mn N2 2.265(2) y
Mn N3 2.263(2) y
Mn N4 2.276(2) y
O1 H2 0.9562 ?
O1 H1 0.9224 ?
O1W H1A 0.9318 ?
O1W H1B 0.9779 ?
C31 O31 1.276(3) y
C31 O32 1.249(3) y
O33 C35 1.363(3) ?
O33 H33 0.9149 ?
C41 O41 1.243(4) y
C41 O42 1.260(4) y
O43 C45 1.366(3) ?
O43 H43 0.9650 ?
N1 C1 1.322(4) ?
N1 C12 1.365(3) ?
N2 C10 1.325(3) ?
N2 C11 1.359(3) ?
N3 C13 1.328(3) ?
N3 C24 1.356(3) ?
N4 C22 1.328(3) ?
N4 C23 1.365(3) ?
C1 C2 1.404(4) ?
C1 H4 0.93 ?
C2 C3 1.360(5) ?
C2 H7 0.93 ?
C3 C4 1.390(5) ?
C3 H3 0.93 ?
C4 C12 1.414(4) ?
C4 C5 1.431(4) ?
C5 C6 1.332(5) ?
C5 H5 0.93 ?
C6 C7 1.430(4) ?
C6 H6 0.93 ?
C7 C8 1.398(4) ?
C7 C11 1.417(4) ?
C8 C9 1.360(5) ?
C8 H8 0.93 ?
C9 C10 1.385(4) ?
C9 H9 0.93 ?
C10 H10 0.93 ?
C11 C12 1.440(4) ?
C13 C14 1.383(4) ?
C13 H13 0.93 ?
C14 C15 1.359(4) ?
C14 H14 0.93 ?
C15 C16 1.404(4) ?
C15 H15 0.93 ?
C16 C24 1.407(4) ?
C16 C17 1.428(4) ?
C17 C18 1.342(4) ?
C17 H17 0.93 ?
C18 C19 1.422(4) ?
C18 H18 0.93 ?
C19 C23 1.393(3) ?
C19 C20 1.405(4) ?
C20 C21 1.361(4) ?
C20 H20 0.93 ?
C21 C22 1.386(4) ?
C21 H21 0.93 ?
C22 H22 0.93 ?
C23 C24 1.441(3) ?
C31 C32 1.491(4) ?
C32 C33 1.387(3) ?
C32 C37 1.390(3) ?
C33 C34 1.378(4) ?
C33 H32 0.93 ?
C34 C35 1.388(4) ?
C34 H34 0.93 ?
C35 C36 1.388(4) ?
C36 C37 1.372(3) ?
C36 H36 0.93 ?
C37 H37 0.93 ?
C41 C42 1.510(4) ?
C42 C47 1.380(4) ?
C42 C43 1.389(4) ?
C43 C44 1.387(4) ?
C43 H42 0.93 ?
C44 C45 1.362(4) ?
C44 H44 0.93 ?
C45 C46 1.390(4) ?
C46 C47 1.380(4) ?
C46 H46 0.93 ?
C47 H47 0.93 ?

loop_
_geom_hbond_atom_site_label_D
_geom_hbond_atom_site_label_H
_geom_hbond_atom_site_label_A
_geom_hbond_site_symmetry_A
_geom_hbond_distance_DH
_geom_hbond_distance_HA
_geom_hbond_distance_DA
_geom_hbond_angle_DHA
_geom_hbond_publ_flag
O1 H1 O1W . 0.92 1.75 2.661(3) 171 y
O1W H1A O42 . 0.93 1.88 2.808(3) 174 y
O1W H1B O33 2_555 0.98 2.09 3.069(3) 174 y
O33 H33 O41 3_565 0.91 1.68 2.565(3) 163 y
O43 H43 O42 1_655 0.96 1.83 2.636(3) 139 y
